data_4020266
loop_
_publ_author_name
'Yutaka Ikeuchi'
'Takeo Taguchi'
'Yuji Hanzawa'

_journal_name_full 'Journal of Organic Chemistry'
_journal_page_first 4354
_journal_page_last 4359
_journal_paper_doi 10.1021/jo0502293
_journal_volume 70
_journal_year 2005
_chemical_formula_moiety 'C18 H16 F2'
_chemical_formula_sum 'C18 H16 F2'
_chemical_formula_weight 270.31
_space_group_IT_number 14
_symmetry_cell_setting monoclinic
_symmetry_space_group_name_Hall '-P 2ybc'
_symmetry_space_group_name_H-M 'P 1 21/c 1'
_cell_angle_alpha 90.00
_cell_angle_beta 116.144(3)
_cell_angle_gamma 90.00
_cell_formula_units_Z 4
_cell_length_a 13.4310(10)
_cell_length_b 7.5500(3)
_cell_length_c 14.3850(11)
_cell_measurement_temperature 100(2)
_cell_volume 1309.46(15)
_diffrn_ambient_temperature 100(2)
_exptl_crystal_density_diffrn 1.371
_cod_original_sg_symbol_H-M 'P 21/c'
_cod_database_code 4020266

loop_
_symmetry_equiv_pos_as_xyz
'x, y, z'
'-x, y+1/2, -z+1/2'
'-x, -y, -z'
'x, -y-1/2, z-1/2'

loop_
_atom_site_label
_atom_site_type_symbol
_atom_site_fract_x
_atom_site_fract_y
_atom_site_fract_z
_atom_site_U_iso_or_equiv
_atom_site_adp_type
_atom_site_occupancy
_atom_site_symmetry_multiplicity
_atom_site_calc_flag
_atom_site_refinement_flags
_atom_site_disorder_assembly
_atom_site_disorder_group
F20 F 0.70984(8) 0.16211(12) 0.77905(7) 0.0291(3) Uani 1 1 d . . .
C4 C -0.09815(13) 0.24780(19) 0.54167(12) 0.0227(4) Uani 1 1 d . . .
H4 H -0.1418 0.3018 0.4766 0.027 Uiso 1 1 calc R . .
F19 F -0.25673(8) 0.22914(14) 0.57167(7) 0.0352(3) Uani 1 1 d . . .
C3 C -0.14598(13) 0.1984(2) 0.60492(12) 0.0236(4) Uani 1 1 d . . .
C1 C 0.02529(14) 0.0908(2) 0.73168(12) 0.0249(4) Uani 1 1 d . . .
H1 H 0.0678 0.0375 0.7972 0.030 Uiso 1 1 calc R . .
C15 C 0.36989(13) 0.12726(19) 0.67281(12) 0.0214(4) Uani 1 1 d . . .
C10 C 0.41830(14) 0.1197(2) 0.60404(12) 0.0246(4) Uani 1 1 d . . .
H10 H 0.3717 0.1071 0.5320 0.030 Uiso 1 1 calc R . .
C6 C 0.07842(14) 0.13827(19) 0.67035(12) 0.0223(4) Uani 1 1 d . . .
C9 C 0.24428(13) 0.12374(19) 0.62842(12) 0.0217(4) Uani 1 1 d . . .
H9 H 0.2182 0.0188 0.5813 0.026 Uiso 1 1 calc R . .
C13 C 0.55397(14) 0.1510(2) 0.81405(12) 0.0234(4) Uani 1 1 d . . .
H13 H 0.6017 0.1595 0.8860 0.028 Uiso 1 1 calc R . .
C8 C 0.19195(13) 0.2884(2) 0.56183(12) 0.0233(4) Uani 1 1 d . . .
H8A H 0.2094 0.3943 0.6069 0.028 Uiso 1 1 calc R . .
H8B H 0.2238 0.3061 0.5122 0.028 Uiso 1 1 calc R . .
C18 C 0.20168(14) 0.0997(2) 0.71076(12) 0.0275(4) Uani 1 1 d . . .
H18 H 0.2129 -0.0276 0.7320 0.033 Uiso 1 1 calc R . .
C5 C 0.01511(13) 0.21801(18) 0.57385(11) 0.0203(3) Uani 1 1 d . . .
C2 C -0.08695(14) 0.1189(2) 0.70007(12) 0.0249(4) Uani 1 1 d . . .
H2 H -0.1219 0.0849 0.7422 0.030 Uiso 1 1 calc R . .
C12 C 0.59731(13) 0.14771(19) 0.74360(13) 0.0232(4) Uani 1 1 d . . .
C17 C 0.27107(14) 0.2092(2) 0.80733(13) 0.0307(4) Uani 1 1 d . . .
H17A H 0.2398 0.1983 0.8578 0.037 Uiso 1 1 calc R . .
H17B H 0.2686 0.3356 0.7882 0.037 Uiso 1 1 calc R . .
C7 C 0.06682(13) 0.2672(2) 0.50287(11) 0.0218(4) Uani 1 1 d . . .
H7A H 0.0340 0.3797 0.4671 0.026 Uiso 1 1 calc R . .
H7B H 0.0497 0.1742 0.4495 0.026 Uiso 1 1 calc R . .
C14 C 0.43940(14) 0.14167(19) 0.77909(12) 0.0219(4) Uani 1 1 d . . .
C11 C 0.53248(14) 0.1302(2) 0.63838(13) 0.0252(4) Uani 1 1 d . . .
H11 H 0.5646 0.1256 0.5913 0.030 Uiso 1 1 calc R . .
C16 C 0.39177(14) 0.1444(2) 0.85692(12) 0.0274(4) Uani 1 1 d . . .
H16A H 0.4371 0.2234 0.9152 0.033 Uiso 1 1 calc R . .
H16B H 0.3951 0.0237 0.8850 0.033 Uiso 1 1 calc R . .

loop_
_atom_site_aniso_label
_atom_site_aniso_U_11
_atom_site_aniso_U_22
_atom_site_aniso_U_33
_atom_site_aniso_U_23
_atom_site_aniso_U_13
_atom_site_aniso_U_12
F20 0.0210(5) 0.0336(6) 0.0321(6) 0.0042(4) 0.0111(4) 0.0010(4)
C4 0.0224(8) 0.0238(8) 0.0183(8) -0.0014(6) 0.0056(6) -0.0022(6)
F19 0.0196(5) 0.0527(7) 0.0319(6) 0.0030(4) 0.0099(4) -0.0006(4)
C3 0.0178(8) 0.0262(8) 0.0252(8) -0.0040(6) 0.0078(7) -0.0025(6)
C1 0.0273(9) 0.0264(8) 0.0221(8) 0.0042(6) 0.0121(7) 0.0008(6)
C15 0.0245(9) 0.0210(8) 0.0193(8) -0.0003(5) 0.0102(7) 0.0001(6)
C10 0.0256(9) 0.0287(8) 0.0195(8) -0.0004(6) 0.0099(7) -0.0006(6)
C6 0.0242(9) 0.0218(8) 0.0209(8) 0.0010(5) 0.0099(7) -0.0001(6)
C9 0.0234(9) 0.0231(8) 0.0182(8) -0.0007(5) 0.0088(7) -0.0010(6)
C13 0.0235(9) 0.0240(8) 0.0200(8) 0.0002(6) 0.0071(7) 0.0022(6)
C8 0.0253(9) 0.0254(8) 0.0200(8) 0.0023(6) 0.0106(7) -0.0007(6)
C18 0.0267(9) 0.0351(9) 0.0218(8) 0.0039(6) 0.0117(7) 0.0024(7)
C5 0.0240(8) 0.0181(7) 0.0177(7) -0.0018(5) 0.0082(6) -0.0015(5)
C2 0.0284(9) 0.0239(8) 0.0257(8) 0.0004(6) 0.0150(7) -0.0033(6)
C12 0.0190(8) 0.0213(8) 0.0281(9) 0.0030(6) 0.0094(7) 0.0016(5)
C17 0.0308(10) 0.0410(10) 0.0223(9) -0.0011(7) 0.0135(8) 0.0021(7)
C7 0.0253(9) 0.0221(8) 0.0170(8) 0.0003(5) 0.0083(7) -0.0012(6)
C14 0.0242(9) 0.0216(7) 0.0193(8) 0.0011(5) 0.0091(7) 0.0025(6)
C11 0.0278(9) 0.0269(8) 0.0251(9) 0.0007(6) 0.0156(7) -0.0003(6)
C16 0.0260(9) 0.0384(9) 0.0167(8) -0.0018(6) 0.0083(7) 0.0022(6)

loop_
_geom_bond_atom_site_label_1
_geom_bond_atom_site_label_2
_geom_bond_distance
_geom_bond_site_symmetry_2
_geom_bond_publ_flag
F20 C12 1.3700(18) . ?
C4 C3 1.377(2) . ?
C4 C5 1.399(2) . ?
C4 H4 0.9500 . ?
F19 C3 1.3669(18) . ?
C3 C2 1.380(2) . ?
C1 C2 1.386(2) . ?
C1 C6 1.404(2) . ?
C1 H1 0.9500 . ?
C15 C14 1.401(2) . ?
C15 C10 1.404(2) . ?
C15 C9 1.518(2) . ?
C10 C11 1.391(2) . ?
C10 H10 0.9500 . ?
C6 C5 1.404(2) . ?
C6 C18 1.522(2) . ?
C9 C18 1.536(2) . ?
C9 C8 1.537(2) . ?
C9 H9 1.0000 . ?
C13 C12 1.373(2) . ?
C13 C14 1.394(2) . ?
C13 H13 0.9500 . ?
C8 C7 1.521(2) . ?
C8 H8A 0.9900 . ?
C8 H8B 0.9900 . ?
C18 C17 1.530(2) . ?
C18 H18 1.0000 . ?
C5 C7 1.513(2) . ?
C2 H2 0.9500 . ?
C12 C11 1.380(2) . ?
C17 C16 1.535(2) . ?
C17 H17A 0.9900 . ?
C17 H17B 0.9900 . ?
C7 H7A 0.9900 . ?
C7 H7B 0.9900 . ?
C14 C16 1.515(2) . ?
C11 H11 0.9500 . ?
C16 H16A 0.9900 . ?
C16 H16B 0.9900 . ?
